data_4078972
loop_
_publ_author_name
'Pawley, Rebekah J.'
'Huertos, Miguel A.'
'Lloyd-Jones, Guy C.'
'Weller, Andrew S.'
'Willis, Michael C.'

_publ_section_title
;
 Intermolecular Alkyne Hydroacylation. Mechanistic Insight from the
 Isolation of the Vinyl Intermediate That Precedes Reductive Elimination
;
_journal_issue 15
_journal_name_full Organometallics
_journal_page_first 5650
_journal_paper_doi 10.1021/om300647n
_journal_volume 31
_journal_year 2012
_chemical_formula_moiety 'C54 H40 F6 O2 P2 Rh S, B12 H12, 2(C H2 Cl2)'
_chemical_formula_sum 'C56 H56 B12 Cl4 F6 O2 P2 Rh S'
_chemical_formula_weight 1343.44
_chemical_melting_point ?
_space_group_IT_number 2
_symmetry_cell_setting triclinic
_symmetry_space_group_name_Hall '-P 1'
_symmetry_space_group_name_H-M 'P -1'
_atom_sites_solution_hydrogens geom
_atom_sites_solution_primary direct
_atom_sites_solution_secondary difmap
_audit_creation_method SHELXL-97
_cell_angle_alpha 104.2065(7)
_cell_angle_beta 113.9716(6)
_cell_angle_gamma 105.7943(7)
_cell_formula_units_Z 2
_cell_length_a 14.31300(20)
_cell_length_b 15.74190(20)
_cell_length_c 16.96970(29)
_cell_measurement_reflns_used 12642
_cell_measurement_temperature 150(2)
_cell_measurement_theta_max 27.485
_cell_measurement_theta_min 5.097
_cell_volume 3073.92(9)
_computing_cell_refinement 'Denzo/Scalepack (Otwinowski & Minor 1997)'
_computing_data_collection 'Collect (Nonius BV, 1997-2000)'
_computing_data_reduction 'Denzo/Scalepack (Otwinowski & Minor 1997)'
_computing_molecular_graphics 'ORTEP3 (Farrugia, 1997)'
_computing_publication_material 'Bruker SHELXTL'
_computing_structure_refinement 'SHELXL-97 (Sheldrick, 1997)'
_computing_structure_solution 'SIR92 (Altomare et al., 1994)'
_diffrn_ambient_temperature 150(2)
_diffrn_detector_area_resol_mean 9
_diffrn_measured_fraction_theta_full 0.991
_diffrn_measured_fraction_theta_max 0.991
_diffrn_measurement_device '95mm CCD camera on \k-goniostat'
_diffrn_measurement_device_type KappaCCD
_diffrn_measurement_method CCD
_diffrn_radiation_monochromator 'horizonally mounted graphite crystal'
_diffrn_radiation_source 'fine-focus sealed tube'
_diffrn_radiation_type MoK\a
_diffrn_radiation_wavelength 0.71073
_diffrn_reflns_av_R_equivalents 0.0300
_diffrn_reflns_av_sigmaI/netI 0.0506
_diffrn_reflns_limit_h_max 18
_diffrn_reflns_limit_h_min -18
_diffrn_reflns_limit_k_max 20
_diffrn_reflns_limit_k_min -19
_diffrn_reflns_limit_l_max 22
_diffrn_reflns_limit_l_min -22
_diffrn_reflns_number 23797
_diffrn_reflns_theta_full 26.37
_diffrn_reflns_theta_max 27.53
_diffrn_reflns_theta_min 5.10
_exptl_absorpt_coefficient_mu 0.598
_exptl_absorpt_correction_T_max 1.0
_exptl_absorpt_correction_T_min 0.94
_exptl_absorpt_correction_type multi-scan
_exptl_absorpt_process_details 'Denzo/Scalepack (Otwinowski & Minor 1997)'
_exptl_crystal_colour orange
_exptl_crystal_density_diffrn 1.451
_exptl_crystal_density_meas ?
_exptl_crystal_density_method 'not measured'
_exptl_crystal_description block
_exptl_crystal_F_000 1362
_exptl_crystal_size_max 0.22
_exptl_crystal_size_mid 0.16
_exptl_crystal_size_min 0.08
_refine_diff_density_max 0.775
_refine_diff_density_min -0.814
_refine_diff_density_rms 0.077
_refine_ls_extinction_method none
_refine_ls_goodness_of_fit_ref 1.033
_refine_ls_hydrogen_treatment mixed
_refine_ls_matrix_type full
_refine_ls_number_parameters 851
_refine_ls_number_reflns 14009
_refine_ls_number_restraints 292
_refine_ls_restrained_S_all 1.088
_refine_ls_R_factor_all 0.0610
_refine_ls_R_factor_gt 0.0446
_refine_ls_shift/su_max 0.026
_refine_ls_shift/su_mean 0.001
_refine_ls_structure_factor_coef Fsqd
_refine_ls_weighting_details 'calc w=1/[\s^2^(Fo^2^)+(0.0523P)^2^+3.4499P] where P=(Fo^2^+2Fc^2^)/3'
_refine_ls_weighting_scheme calc
_refine_ls_wR_factor_gt 0.1066
_refine_ls_wR_factor_ref 0.1163
_reflns_number_gt 11362
_reflns_number_total 14009
_reflns_threshold_expression >2sigma(I)
_cod_data_source_file om300647n_si_004.cif
_cod_data_source_block 7
_cod_depositor_comments
;
The following automatic conversions were performed:

'_chemical_melting_point' value 'not measured' was changed to '?' -
the value is undefined or not given.

Automatic conversion script
Id: cif_fix_values 1891 2012-01-12 08:04:46Z andrius 

The following automatic conversions were performed:

'_exptl_crystal_density_meas' value 'not measured' was changed to '?'
- the value is perceived as not measured.

Automatic conversion script
Id: cif_fix_values 3008 2015-01-20 13:52:24Z robertas 
;
_cod_original_cell_volume 3073.922(87)
_cod_original_sg_symbol_H-M P-1
_cod_database_code 4078972

loop_
_symmetry_equiv_pos_as_xyz
'x, y, z'
'-x, -y, -z'

loop_
_atom_site_label
_atom_site_type_symbol
_atom_site_fract_x
_atom_site_fract_y
_atom_site_fract_z
_atom_site_U_iso_or_equiv
_atom_site_adp_type
_atom_site_occupancy
_atom_site_symmetry_multiplicity
_atom_site_calc_flag
_atom_site_refinement_flags
_atom_site_disorder_assembly
_atom_site_disorder_group
Rh1 Rh 0.00834(3) 0.30446(3) 0.74426(3) 0.01930(13) Uani 1 1 d . . .
S1 S -0.10129(10) 0.19588(9) 0.78795(9) 0.0230(3) Uani 1 1 d . . .
P01 P 0.19767(10) 0.36708(9) 0.86324(9) 0.0203(3) Uani 1 1 d . . .
P2 P 0.00722(10) 0.18011(9) 0.64043(9) 0.0205(3) Uani 1 1 d . . .
O1 O -0.0307(3) 0.4091(2) 0.8158(2) 0.0250(7) Uani 1 1 d . . .
O2 O 0.1181(3) 0.1526(2) 0.8146(2) 0.0237(7) Uani 1 1 d . . .
C1 C -0.1170(4) 0.3594(3) 0.7295(4) 0.0228(10) Uani 1 1 d . . .
C2 C -0.0955(4) 0.3615(3) 0.6541(4) 0.0226(10) Uani 1 1 d . . .
C3 C 0.0237(4) 0.4105(4) 0.6879(4) 0.0242(10) Uani 1 1 d . . .
H3A H 0.0622 0.4786 0.7339 0.029 Uiso 1 1 calc R . .
H3B H 0.0463 0.3997 0.6397 0.029 Uiso 1 1 calc R . .
C4 C -0.0458(5) 0.2546(4) 0.9136(4) 0.0315(12) Uani 1 1 d . . .
H4A H 0.0241 0.2485 0.9484 0.047 Uiso 1 1 calc R . .
H4B H -0.1012 0.2240 0.9295 0.047 Uiso 1 1 calc R . .
H4C H -0.0305 0.3231 0.9309 0.047 Uiso 1 1 calc R . .
C10 C -0.2248(4) 0.2963(4) 0.7184(3) 0.0242(10) Uani 1 1 d . . .
C11 C -0.3212(4) 0.3136(4) 0.6853(4) 0.0291(11) Uani 1 1 d . . .
H11 H -0.3209 0.3664 0.6675 0.035 Uiso 1 1 calc R . .
C12 C -0.4181(5) 0.2529(4) 0.6784(4) 0.0347(13) Uani 1 1 d . . .
H12 H -0.4840 0.2645 0.6561 0.042 Uiso 1 1 calc R . .
C13 C -0.4187(5) 0.1761(4) 0.7040(4) 0.0363(13) Uani 1 1 d . . .
H13 H -0.4854 0.1348 0.6984 0.044 Uiso 1 1 calc R . .
C14 C -0.3228(4) 0.1584(4) 0.7378(4) 0.0306(12) Uani 1 1 d . . .
H14 H -0.3235 0.1056 0.7556 0.037 Uiso 1 1 calc R . .
C15 C -0.2258(4) 0.2192(4) 0.7452(3) 0.0248(10) Uani 1 1 d . . .
C20 C -0.1809(4) 0.3204(4) 0.5522(4) 0.0235(10) Uani 1 1 d . . .
C21 C -0.1594(4) 0.3681(4) 0.4979(4) 0.0276(11) Uani 1 1 d . . .
H21 H -0.0910 0.4239 0.5266 0.033 Uiso 1 1 calc R . .
C22 C -0.2369(4) 0.3349(4) 0.4023(4) 0.0303(12) Uani 1 1 d D A .
C23 C -0.3367(5) 0.2532(4) 0.3577(4) 0.0312(12) Uani 1 1 d . . .
H23 H -0.3884 0.2298 0.2921 0.037 Uiso 1 1 calc R . .
C24 C -0.3590(4) 0.2063(4) 0.4118(4) 0.0282(11) Uani 1 1 d D B .
C25 C -0.2840(4) 0.2394(4) 0.5071(4) 0.0252(11) Uani 1 1 d . . .
H25 H -0.3025 0.2068 0.5426 0.030 Uiso 1 1 calc R . .
C26 C -0.2094(5) 0.3927(4) 0.3504(4) 0.0425(15) Uani 1 1 d D . .
C27 C -0.4650(5) 0.1173(4) 0.3664(4) 0.0419(15) Uani 1 1 d D . .
F1 F -0.1299(18) 0.3833(17) 0.3328(18) 0.060(4) Uani 0.58(6) 1 d PDU A 1
F2 F -0.1754(19) 0.4875(5) 0.3979(10) 0.042(3) Uani 0.58(6) 1 d PDU A 1
F3 F -0.3009(11) 0.3682(11) 0.2667(8) 0.056(4) Uani 0.58(6) 1 d PDU A 1
F101 F -0.278(2) 0.3514(17) 0.2582(7) 0.081(7) Uani 0.42(6) 1 d PDU A 2
F102 F -0.1040(15) 0.4092(19) 0.365(2) 0.048(5) Uani 0.42(6) 1 d PDU A 2
F103 F -0.206(3) 0.4808(11) 0.382(2) 0.050(5) Uani 0.42(6) 1 d PDU A 2
F4 F -0.4801(12) 0.0486(6) 0.2952(9) 0.071(4) Uani 0.61(3) 1 d PDU B 1
F5 F -0.5568(6) 0.1361(8) 0.3331(14) 0.084(4) Uani 0.61(3) 1 d PDU B 1
F6 F -0.4740(10) 0.0780(9) 0.4255(6) 0.057(3) Uani 0.61(3) 1 d PDU B 1
F104 F -0.5021(15) 0.1047(15) 0.4230(10) 0.065(5) Uani 0.39(3) 1 d PDU B 2
F105 F -0.4437(16) 0.0397(7) 0.339(2) 0.079(6) Uani 0.39(3) 1 d PDU B 2
F106 F -0.5457(12) 0.1113(15) 0.2899(13) 0.081(7) Uani 0.39(3) 1 d PDU B 2
C61 C 0.0610(5) 0.2656(4) 0.5296(4) 0.0291(11) Uani 1 1 d . . .
H61 H 0.1278 0.3099 0.5875 0.035 Uiso 1 1 calc R . .
C37 C 0.2984(4) 0.4188(4) 0.7620(4) 0.0262(11) Uani 1 1 d . . .
H37 H 0.2349 0.4313 0.7310 0.031 Uiso 1 1 calc R . .
C53 C 0.1336(4) 0.1582(3) 0.6811(3) 0.0221(10) Uani 1 1 d . . .
C65 C -0.1161(5) 0.1252(4) 0.4431(4) 0.0293(11) Uani 1 1 d . . .
H65 H -0.1707 0.0733 0.4414 0.035 Uiso 1 1 calc R . .
C54 C -0.1034(4) 0.0639(4) 0.6072(3) 0.0232(10) Uani 1 1 d . . .
C30 C 0.2288(4) 0.4892(4) 0.9361(3) 0.0234(10) Uani 1 1 d . . .
C60 C -0.0187(4) 0.1900(4) 0.5287(3) 0.0234(10) Uani 1 1 d . . .
C48 C 0.1769(4) 0.1474(3) 0.7661(4) 0.0229(10) Uani 1 1 d . . .
C36 C 0.3080(4) 0.3847(3) 0.8323(3) 0.0231(10) Uani 1 1 d . . .
C49 C 0.2715(4) 0.1293(4) 0.8003(4) 0.0268(11) Uani 1 1 d . . .
H49 H 0.2977 0.1198 0.8572 0.032 Uiso 1 1 calc R . .
C55 C -0.0817(5) -0.0148(4) 0.6170(4) 0.0284(11) Uani 1 1 d . . .
H55 H -0.0075 -0.0109 0.6388 0.034 Uiso 1 1 calc R . .
C51 C 0.2873(4) 0.1364(4) 0.6661(4) 0.0285(11) Uani 1 1 d . . .
H51 H 0.3263 0.1339 0.6324 0.034 Uiso 1 1 calc R . .
C47 C 0.1868(4) 0.2083(4) 0.9117(3) 0.0239(10) Uani 1 1 d . . .
C42 C 0.2324(4) 0.3085(4) 0.9450(4) 0.0241(10) Uani 1 1 d . . .
C38 C 0.3802(5) 0.4344(4) 0.7370(4) 0.0315(12) Uani 1 1 d . . .
H38 H 0.3738 0.4589 0.6900 0.038 Uiso 1 1 calc R . .
C52 C 0.1901(4) 0.1511(4) 0.6310(4) 0.0261(11) Uani 1 1 d . . .
H52 H 0.1614 0.1565 0.5720 0.031 Uiso 1 1 calc R . .
C50 C 0.3278(4) 0.1251(4) 0.7504(4) 0.0295(11) Uani 1 1 d . . .
H50 H 0.3943 0.1145 0.7741 0.035 Uiso 1 1 calc R . .
C31 C 0.1878(4) 0.5031(4) 0.9980(4) 0.0287(11) Uani 1 1 d . . .
H31 H 0.1495 0.4494 1.0063 0.034 Uiso 1 1 calc R . .
C35 C 0.2829(5) 0.5695(4) 0.9240(4) 0.0292(11) Uani 1 1 d . . .
H35 H 0.3117 0.5616 0.8824 0.035 Uiso 1 1 calc R . .
C41 C 0.4016(4) 0.3668(4) 0.8775(4) 0.0278(11) Uani 1 1 d . . .
H41 H 0.4103 0.3452 0.9266 0.033 Uiso 1 1 calc R . .
C39 C 0.4719(5) 0.4142(4) 0.7810(4) 0.0339(12) Uani 1 1 d . . .
H39 H 0.5276 0.4234 0.7631 0.041 Uiso 1 1 calc R . .
C56 C -0.1685(5) -0.0996(4) 0.5949(4) 0.0350(13) Uani 1 1 d . . .
H56 H -0.1528 -0.1527 0.6031 0.042 Uiso 1 1 calc R . .
C43 C 0.3033(5) 0.3619(4) 1.0428(4) 0.0316(12) Uani 1 1 d . . .
H43 H 0.3374 0.4304 1.0675 0.038 Uiso 1 1 calc R . .
C59 C -0.2139(4) 0.0550(4) 0.5733(4) 0.0292(11) Uani 1 1 d . . .
H59 H -0.2299 0.1083 0.5661 0.035 Uiso 1 1 calc R . .
C40 C 0.4821(4) 0.3807(4) 0.8504(4) 0.0334(12) Uani 1 1 d . . .
H40 H 0.5450 0.3669 0.8802 0.040 Uiso 1 1 calc R . .
C62 C 0.0433(5) 0.2763(4) 0.4466(4) 0.0348(13) Uani 1 1 d . . .
H62 H 0.0981 0.3278 0.4478 0.042 Uiso 1 1 calc R . .
C46 C 0.2055(5) 0.1614(4) 0.9722(4) 0.0328(12) Uani 1 1 d . . .
H46 H 0.1715 0.0929 0.9479 0.039 Uiso 1 1 calc R . .
C63 C -0.0537(6) 0.2122(4) 0.3620(4) 0.0388(14) Uani 1 1 d . . .
H63 H -0.0658 0.2198 0.3053 0.047 Uiso 1 1 calc R . .
C34 C 0.2948(5) 0.6606(4) 0.9724(4) 0.0364(13) Uani 1 1 d . . .
H34 H 0.3301 0.7144 0.9626 0.044 Uiso 1 1 calc R . .
C33 C 0.2557(5) 0.6730(4) 1.0343(4) 0.0368(13) Uani 1 1 d . . .
H33 H 0.2651 0.7355 1.0681 0.044 Uiso 1 1 calc R . .
C64 C -0.1336(5) 0.1366(4) 0.3602(4) 0.0363(13) Uani 1 1 d . . .
H64 H -0.2003 0.0926 0.3021 0.044 Uiso 1 1 calc R . .
C57 C -0.2772(5) -0.1072(4) 0.5614(4) 0.0367(13) Uani 1 1 d . . .
H57 H -0.3362 -0.1654 0.5460 0.044 Uiso 1 1 calc R . .
C32 C 0.2025(5) 0.5943(4) 1.0473(4) 0.0349(13) Uani 1 1 d . . .
H32 H 0.1759 0.6031 1.0903 0.042 Uiso 1 1 calc R . .
C45 C 0.2746(5) 0.2160(5) 1.0686(4) 0.0387(14) Uani 1 1 d . . .
H45 H 0.2878 0.1847 1.1107 0.046 Uiso 1 1 calc R . .
C44 C 0.3242(5) 0.3154(5) 1.1038(4) 0.0394(14) Uani 1 1 d . . .
H44 H 0.3728 0.3522 1.1698 0.047 Uiso 1 1 calc R . .
C58 C -0.2998(5) -0.0291(4) 0.5502(4) 0.0353(13) Uani 1 1 d . . .
H58 H -0.3745 -0.0339 0.5267 0.042 Uiso 1 1 calc R . .
B1 B 0.5329(9) 0.4496(8) 0.4206(7) 0.061(3) Uani 0.50 1 d P C 1
H1 H 0.5541 0.4158 0.3677 0.073 Uiso 0.50 1 calc PR C 1
C101 B 0.5329(9) 0.4496(8) 0.4206(7) 0.061(3) Uani 0.50 1 d PD C 2
H101 H 0.5509(11) 0.4209(8) 0.3757(6) 0.073 Uiso 0.50 1 calc PRD C 2
B2 B 0.4008(10) 0.4036(9) 0.4093(8) 0.066(3) Uani 1 1 d . . .
H2 H 0.3315 0.3368 0.3460 0.080 Uiso 1 1 calc R C 1
B3 B 0.5115(9) 0.3953(8) 0.4961(7) 0.063(3) Uani 1 1 d . . .
H3 H 0.5184 0.3255 0.4931 0.076 Uiso 1 1 calc R D 1
B4 B 0.6297(9) 0.5037(8) 0.5419(7) 0.066(3) Uani 1 1 d . . .
H4 H 0.7169 0.5070 0.5705 0.080 Uiso 1 1 calc R C 1
B5 B 0.5886(9) 0.5758(8) 0.4806(7) 0.066(3) Uani 1 1 d . . .
H5 H 0.6479 0.6266 0.4685 0.079 Uiso 1 1 calc R E 1
B6 B 0.4453(9) 0.5116(8) 0.3973(7) 0.061(2) Uani 1 1 d . . .
H6 H 0.4077 0.5184 0.3283 0.073 Uiso 1 1 calc R F 1
B7 B 0.3681(6) -0.0062(5) -0.0467(5) 0.0389(16) Uani 1 1 d . . .
H7 H 0.2805 -0.0105 -0.0780 0.047 Uiso 1 1 calc R G 1
B9 B 0.5617(6) 0.0119(5) 0.1114(5) 0.0392(16) Uani 1 1 d . . .
H9 H 0.6034 0.0199 0.1863 0.047 Uiso 1 1 calc R H 1
B8 B 0.4156(6) -0.0593(5) 0.0333(5) 0.0419(16) Uani 1 1 d . . .
H8 H 0.3596 -0.0992 0.0551 0.050 Uiso 1 1 calc R I 1
B10 B 0.6034(6) 0.1066(5) 0.0797(5) 0.0385(16) Uani 1 1 d . . .
H10 H 0.6735 0.1786 0.1337 0.046 Uiso 1 1 calc R J 1
B11 B 0.4849(6) 0.0973(5) -0.0175(5) 0.0389(16) Uani 1 1 d . . .
H11B H 0.4748 0.1620 -0.0294 0.047 Uiso 1 1 calc R K 1
B12 B 0.4718(6) 0.0695(5) 0.0744(5) 0.0403(16) Uani 0.50 1 d P L 1
H22 H 0.4538 0.1152 0.1234 0.048 Uiso 0.50 1 calc PR L 1
C102 B 0.4718(6) 0.0695(5) 0.0744(5) 0.0403(16) Uani 0.50 1 d PD L 2
H102 H 0.454(9) 0.1152(7) 0.1234(5) 0.048 Uiso 0.50 1 calc PRD L 2
C200 C 0.9852(7) 0.6233(6) 0.8244(8) 0.125(5) Uani 0.796(7) 1 d PD M 1
H20A H 0.9634 0.5911 0.7577 0.150 Uiso 0.796(7) 1 calc PR M 1
H20B H 1.0284 0.5932 0.8607 0.150 Uiso 0.796(7) 1 calc PR M 1
Cl1 Cl 0.8665(4) 0.6028(5) 0.8310(4) 0.0944(17) Uani 0.796(7) 1 d PDU M 1
Cl2 Cl 1.0754(3) 0.7489(2) 0.8681(2) 0.0714(10) Uani 0.796(7) 1 d PDU M 1
C002 C 0.9852(7) 0.6233(6) 0.8244(8) 0.125(5) Uani 0.204(7) 1 d P M 2
H02A H 1.0288 0.6928 0.8666 0.150 Uiso 0.204(7) 1 calc PR M 2
H02B H 1.0365 0.5914 0.8428 0.150 Uiso 0.204(7) 1 calc PR M 2
Cl11 Cl 0.8805(19) 0.5783(17) 0.8459(17) 0.105(7) Uani 0.204(7) 1 d PDU M 2
Cl12 Cl 0.9492(19) 0.6125(15) 0.7143(12) 0.143(8) Uani 0.204(7) 1 d PDU M 2
C300 C 0.1426(16) 0.0356(12) 0.1759(13) 0.168(8) Uani 0.813(9) 1 d PD N 1
H30A H 0.0960 -0.0205 0.1802 0.202 Uiso 0.813(9) 1 calc PR N 1
H30B H 0.2085 0.0757 0.2402 0.202 Uiso 0.813(9) 1 calc PR N 1
Cl3 Cl 0.1935(3) -0.0090(2) 0.1096(3) 0.0752(12) Uani 0.813(9) 1 d PDU N 1
Cl4 Cl 0.0684(5) 0.0993(4) 0.1539(4) 0.1197(18) Uani 0.813(9) 1 d PDU N 1
C003 C 0.1426(16) 0.0356(12) 0.1759(13) 0.168(8) Uani 0.187(9) 1 d P N 2
H00A H 0.2169 0.0409 0.2208 0.202 Uiso 0.187(9) 1 calc PR N 2
H00B H 0.0870 -0.0015 0.1892 0.202 Uiso 0.187(9) 1 calc PR N 2
Cl13 Cl 0.111(3) -0.0312(14) 0.0693(14) 0.152(9) Uani 0.187(9) 1 d PDU N 2
Cl14 Cl 0.149(2) 0.1479(12) 0.2035(16) 0.116(7) Uani 0.187(9) 1 d PDU N 2

loop_
_atom_site_aniso_label
_atom_site_aniso_U_11
_atom_site_aniso_U_22
_atom_site_aniso_U_33
_atom_site_aniso_U_23
_atom_site_aniso_U_13
_atom_site_aniso_U_12
Rh1 0.0193(2) 0.0202(2) 0.0190(2) 0.00775(16) 0.00981(16) 0.00895(15)
S1 0.0233(6) 0.0261(6) 0.0249(6) 0.0122(5) 0.0145(5) 0.0122(5)
P01 0.0201(6) 0.0209(6) 0.0188(6) 0.0082(5) 0.0091(5) 0.0082(5)
P2 0.0196(6) 0.0215(6) 0.0202(6) 0.0076(5) 0.0100(5) 0.0092(5)
O1 0.0270(18) 0.0251(18) 0.0235(18) 0.0076(15) 0.0128(15) 0.0138(15)
O2 0.0250(17) 0.0262(18) 0.0233(18) 0.0099(15) 0.0137(15) 0.0129(15)
C1 0.023(2) 0.022(2) 0.025(3) 0.009(2) 0.011(2) 0.014(2)
C2 0.023(2) 0.021(2) 0.025(3) 0.010(2) 0.012(2) 0.011(2)
C3 0.025(2) 0.023(2) 0.027(3) 0.012(2) 0.012(2) 0.013(2)
C4 0.031(3) 0.041(3) 0.026(3) 0.015(3) 0.017(2) 0.017(2)
C10 0.023(2) 0.030(3) 0.021(2) 0.008(2) 0.012(2) 0.012(2)
C11 0.027(3) 0.035(3) 0.027(3) 0.010(2) 0.014(2) 0.017(2)
C12 0.026(3) 0.042(3) 0.034(3) 0.010(3) 0.015(2) 0.018(3)
C13 0.025(3) 0.038(3) 0.042(3) 0.011(3) 0.019(3) 0.010(2)
C14 0.027(3) 0.033(3) 0.034(3) 0.013(2) 0.018(2) 0.011(2)
C15 0.023(2) 0.029(3) 0.020(2) 0.006(2) 0.010(2) 0.013(2)
C20 0.024(2) 0.025(2) 0.025(3) 0.012(2) 0.012(2) 0.014(2)
C21 0.027(3) 0.026(3) 0.028(3) 0.013(2) 0.012(2) 0.010(2)
C22 0.032(3) 0.030(3) 0.027(3) 0.014(2) 0.013(2) 0.011(2)
C23 0.031(3) 0.036(3) 0.024(3) 0.013(2) 0.012(2) 0.014(2)
C24 0.024(3) 0.030(3) 0.027(3) 0.009(2) 0.011(2) 0.010(2)
C25 0.025(2) 0.029(3) 0.028(3) 0.014(2) 0.016(2) 0.013(2)
C26 0.048(4) 0.041(3) 0.031(3) 0.019(3) 0.016(3) 0.013(3)
C27 0.034(3) 0.045(4) 0.031(3) 0.010(3) 0.015(3) 0.004(3)
F1 0.091(7) 0.071(8) 0.071(9) 0.049(7) 0.064(7) 0.050(6)
F2 0.048(8) 0.036(4) 0.038(5) 0.022(3) 0.017(5) 0.012(3)
F3 0.069(6) 0.054(5) 0.032(5) 0.028(4) 0.013(4) 0.019(5)
F101 0.095(11) 0.074(11) 0.032(7) 0.026(6) 0.020(6) -0.006(8)
F102 0.069(8) 0.051(9) 0.052(10) 0.036(8) 0.045(7) 0.027(6)
F103 0.041(10) 0.050(7) 0.063(9) 0.040(6) 0.019(7) 0.022(5)
F4 0.084(7) 0.041(4) 0.048(6) -0.009(4) 0.045(5) -0.019(4)
F5 0.026(4) 0.076(6) 0.104(9) 0.019(6) 0.010(4) 0.011(4)
F6 0.039(5) 0.064(6) 0.041(4) 0.018(4) 0.017(3) -0.009(4)
F104 0.040(7) 0.084(10) 0.052(7) 0.011(6) 0.035(6) -0.003(6)
F105 0.087(10) 0.035(6) 0.091(12) 0.007(7) 0.048(9) 0.004(6)
F106 0.042(7) 0.085(10) 0.051(8) 0.029(8) -0.008(5) -0.014(6)
C61 0.031(3) 0.029(3) 0.027(3) 0.011(2) 0.015(2) 0.014(2)
C37 0.027(3) 0.027(3) 0.022(2) 0.008(2) 0.011(2) 0.011(2)
C53 0.021(2) 0.020(2) 0.022(2) 0.007(2) 0.010(2) 0.0083(19)
C65 0.030(3) 0.031(3) 0.025(3) 0.010(2) 0.012(2) 0.013(2)
C54 0.024(2) 0.023(2) 0.019(2) 0.004(2) 0.012(2) 0.008(2)
C30 0.022(2) 0.022(2) 0.018(2) 0.006(2) 0.0050(19) 0.009(2)
C60 0.027(2) 0.025(2) 0.023(2) 0.010(2) 0.014(2) 0.015(2)
C48 0.023(2) 0.019(2) 0.025(2) 0.006(2) 0.012(2) 0.009(2)
C36 0.020(2) 0.021(2) 0.023(2) 0.006(2) 0.010(2) 0.0059(19)
C49 0.028(3) 0.028(3) 0.026(3) 0.012(2) 0.012(2) 0.014(2)
C55 0.029(3) 0.026(3) 0.028(3) 0.008(2) 0.015(2) 0.011(2)
C51 0.027(3) 0.030(3) 0.033(3) 0.010(2) 0.019(2) 0.014(2)
C47 0.024(2) 0.029(3) 0.022(2) 0.011(2) 0.013(2) 0.013(2)
C42 0.023(2) 0.029(3) 0.023(2) 0.013(2) 0.012(2) 0.012(2)
C38 0.033(3) 0.031(3) 0.027(3) 0.010(2) 0.018(2) 0.008(2)
C52 0.026(3) 0.028(3) 0.024(3) 0.009(2) 0.013(2) 0.012(2)
C50 0.024(3) 0.032(3) 0.031(3) 0.010(2) 0.012(2) 0.015(2)
C31 0.028(3) 0.030(3) 0.025(3) 0.010(2) 0.012(2) 0.011(2)
C35 0.034(3) 0.025(3) 0.029(3) 0.011(2) 0.016(2) 0.012(2)
C41 0.026(3) 0.026(3) 0.028(3) 0.010(2) 0.012(2) 0.011(2)
C39 0.029(3) 0.031(3) 0.036(3) 0.007(3) 0.020(3) 0.006(2)
C56 0.045(3) 0.025(3) 0.036(3) 0.010(2) 0.023(3) 0.012(2)
C43 0.035(3) 0.031(3) 0.024(3) 0.011(2) 0.011(2) 0.014(2)
C59 0.027(3) 0.030(3) 0.028(3) 0.007(2) 0.014(2) 0.011(2)
C40 0.023(3) 0.036(3) 0.038(3) 0.013(3) 0.014(2) 0.012(2)
C62 0.046(3) 0.031(3) 0.035(3) 0.016(3) 0.026(3) 0.018(3)
C46 0.042(3) 0.032(3) 0.036(3) 0.020(3) 0.022(3) 0.020(3)
C63 0.057(4) 0.042(3) 0.029(3) 0.020(3) 0.024(3) 0.028(3)
C34 0.040(3) 0.026(3) 0.037(3) 0.014(3) 0.015(3) 0.012(2)
C33 0.043(3) 0.029(3) 0.030(3) 0.005(2) 0.012(3) 0.019(3)
C64 0.041(3) 0.038(3) 0.022(3) 0.010(2) 0.009(2) 0.018(3)
C57 0.037(3) 0.030(3) 0.037(3) 0.009(3) 0.023(3) 0.003(2)
C32 0.038(3) 0.039(3) 0.026(3) 0.007(3) 0.016(2) 0.019(3)
C45 0.053(4) 0.044(3) 0.031(3) 0.024(3) 0.022(3) 0.028(3)
C44 0.047(4) 0.044(3) 0.023(3) 0.015(3) 0.013(3) 0.022(3)
C58 0.026(3) 0.041(3) 0.034(3) 0.009(3) 0.018(2) 0.010(2)
B1 0.090(7) 0.095(7) 0.061(5) 0.054(6) 0.060(5) 0.069(6)
C101 0.090(7) 0.095(7) 0.061(5) 0.054(6) 0.060(5) 0.069(6)
B2 0.094(7) 0.106(8) 0.071(6) 0.064(6) 0.065(6) 0.076(7)
B3 0.094(7) 0.094(7) 0.062(6) 0.056(6) 0.058(6) 0.070(6)
B4 0.086(7) 0.106(8) 0.067(6) 0.054(6) 0.057(6) 0.075(7)
B5 0.088(7) 0.098(8) 0.068(6) 0.055(6) 0.061(6) 0.062(6)
B6 0.090(7) 0.091(7) 0.058(5) 0.053(5) 0.053(5) 0.068(6)
B7 0.028(3) 0.035(3) 0.045(4) 0.015(3) 0.011(3) 0.014(3)
B9 0.040(4) 0.039(4) 0.034(4) 0.019(3) 0.012(3) 0.018(3)
B8 0.037(4) 0.041(4) 0.046(4) 0.022(3) 0.017(3) 0.015(3)
B10 0.032(3) 0.034(3) 0.045(4) 0.019(3) 0.012(3) 0.016(3)
B11 0.032(3) 0.032(3) 0.040(4) 0.017(3) 0.008(3) 0.013(3)
B12 0.034(4) 0.042(4) 0.043(4) 0.018(3) 0.016(3) 0.020(3)
C102 0.034(4) 0.042(4) 0.043(4) 0.018(3) 0.016(3) 0.020(3)
C200 0.147(12) 0.109(9) 0.076(7) 0.001(7) 0.016(8) 0.090(9)
Cl1 0.074(2) 0.118(4) 0.077(3) 0.042(3) 0.0326(19) 0.029(2)
Cl2 0.0810(19) 0.079(2) 0.0714(18) 0.0465(16) 0.0428(15) 0.0363(15)
C002 0.147(12) 0.109(9) 0.076(7) 0.001(7) 0.016(8) 0.090(9)
Cl11 0.165(15) 0.079(9) 0.059(9) 0.026(7) 0.051(9) 0.046(9)
Cl12 0.188(15) 0.126(12) 0.149(14) 0.079(10) 0.084(11) 0.092(11)
C300 0.32(3) 0.176(15) 0.202(18) 0.146(15) 0.207(19) 0.185(18)
Cl3 0.094(3) 0.0584(17) 0.083(2) 0.0389(16) 0.049(2) 0.0289(16)
Cl4 0.114(4) 0.117(4) 0.140(4) 0.070(3) 0.054(3) 0.065(3)
C003 0.32(3) 0.176(15) 0.202(18) 0.146(15) 0.207(19) 0.185(18)
Cl13 0.147(15) 0.136(13) 0.144(14) 0.074(11) 0.054(11) 0.039(11)
Cl14 0.143(14) 0.116(12) 0.116(12) 0.064(9) 0.085(10) 0.049(9)

loop_
_atom_type_symbol
_atom_type_description
_atom_type_scat_dispersion_real
_atom_type_scat_dispersion_imag
_atom_type_scat_source
H H 0.0000 0.0000 'International Tables Vol C Tables 4.2.6.8 and 6.1.1.4'
C C 0.0033 0.0016 'International Tables Vol C Tables 4.2.6.8 and 6.1.1.4'
O O 0.0106 0.0060 'International Tables Vol C Tables 4.2.6.8 and 6.1.1.4'
P P 0.1023 0.0942 'International Tables Vol C Tables 4.2.6.8 and 6.1.1.4'
Rh Rh -1.1178 0.9187 'International Tables Vol C Tables 4.2.6.8 and 6.1.1.4'
S S 0.1246 0.1234 'International Tables Vol C Tables 4.2.6.8 and 6.1.1.4'
F F 0.0171 0.0103 'International Tables Vol C Tables 4.2.6.8 and 6.1.1.4'
Cl Cl 0.1484 0.1585 'International Tables Vol C Tables 4.2.6.8 and 6.1.1.4'
B B 0.0013 0.0007 'International Tables Vol C Tables 4.2.6.8 and 6.1.1.4'

loop_
_geom_angle_atom_site_label_1
_geom_angle_atom_site_label_2
_geom_angle_atom_site_label_3
_geom_angle
_geom_angle_site_symmetry_1
_geom_angle_site_symmetry_3
C3 Rh1 O1 74.87(17) . .
C3 Rh1 C1 68.31(19) . .
O1 Rh1 C1 35.69(16) . .
C3 Rh1 C2 39.02(18) . .
O1 Rh1 C2 65.14(16) . .
C1 Rh1 C2 38.41(18) . .
C3 Rh1 P2 102.52(15) . .
O1 Rh1 P2 166.49(10) . .
C1 Rh1 P2 130.87(14) . .
C2 Rh1 P2 104.29(14) . .
C3 Rh1 P01 98.11(14) . .
O1 Rh1 P01 95.63(10) . .
C1 Rh1 P01 130.73(14) . .
C2 Rh1 P01 134.80(13) . .
P2 Rh1 P01 97.87(5) . .
C3 Rh1 S1 149.03(14) . .
O1 Rh1 S1 83.89(10) . .
C1 Rh1 S1 81.25(14) . .
C2 Rh1 S1 111.28(13) . .
P2 Rh1 S1 92.87(4) . .
P01 Rh1 S1 106.30(4) . .
C15 S1 C4 98.8(2) . .
C15 S1 Rh1 98.57(17) . .
C4 S1 Rh1 107.84(19) . .
C30 P01 C42 104.9(2) . .
C30 P01 C36 103.9(2) . .
C42 P01 C36 104.5(2) . .
C30 P01 Rh1 104.63(16) . .
C42 P01 Rh1 117.36(17) . .
C36 P01 Rh1 119.80(17) . .
C53 P2 C60 104.5(2) . .
C53 P2 C54 103.0(2) . .
C60 P2 C54 105.1(2) . .
C53 P2 Rh1 116.83(17) . .
C60 P2 Rh1 114.35(16) . .
C54 P2 Rh1 111.75(16) . .
C1 O1 Rh1 72.6(3) . .
C47 O2 C48 114.3(4) . .
O1 C1 C2 116.9(4) . .
O1 C1 C10 116.8(4) . .
C2 C1 C10 125.8(4) . .
O1 C1 Rh1 71.8(2) . .
C2 C1 Rh1 73.3(3) . .
C10 C1 Rh1 118.2(3) . .
C1 C2 C3 112.2(4) . .
C1 C2 C20 126.6(4) . .
C3 C2 C20 121.2(4) . .
C1 C2 Rh1 68.2(3) . .
C3 C2 Rh1 67.0(3) . .
C20 C2 Rh1 133.2(3) . .
C2 C3 Rh1 74.0(3) . .
C2 C3 H3A 116.1 . .
Rh1 C3 H3A 116.1 . .
C2 C3 H3B 116.1 . .
Rh1 C3 H3B 116.1 . .
H3A C3 H3B 113.1 . .
S1 C4 H4A 109.5 . .
S1 C4 H4B 109.5 . .
H4A C4 H4B 109.5 . .
S1 C4 H4C 109.5 . .
H4A C4 H4C 109.5 . .
H4B C4 H4C 109.5 . .
C11 C10 C15 119.9(5) . .
C11 C10 C1 122.5(5) . .
C15 C10 C1 117.6(4) . .
C12 C11 C10 119.4(5) . .
C12 C11 H11 120.3 . .
C10 C11 H11 120.3 . .
C13 C12 C11 120.3(5) . .
C13 C12 H12 119.9 . .
C11 C12 H12 119.9 . .
C12 C13 C14 120.9(5) . .
C12 C13 H13 119.6 . .
C14 C13 H13 119.6 . .
C15 C14 C13 119.0(5) . .
C15 C14 H14 120.5 . .
C13 C14 H14 120.5 . .
C14 C15 C10 120.6(5) . .
C14 C15 S1 119.2(4) . .
C10 C15 S1 120.2(4) . .
C21 C20 C25 117.4(5) . .
C21 C20 C2 117.8(4) . .
C25 C20 C2 124.7(4) . .
C22 C21 C20 121.0(5) . .
C22 C21 H21 119.5 . .
C20 C21 H21 119.5 . .
C23 C22 C21 121.2(5) . .
C23 C22 C26 121.3(5) . .
C21 C22 C26 117.5(5) . .
C22 C23 C24 117.9(5) . .
C22 C23 H23 121.0 . .
C24 C23 H23 121.0 . .
C25 C24 C23 121.5(5) . .
C25 C24 C27 118.8(5) . .
C23 C24 C27 119.7(5) . .
C24 C25 C20 120.9(5) . .
C24 C25 H25 119.6 . .
C20 C25 H25 119.5 . .
F101 C26 F1 86.8(12) . .
F101 C26 F103 107.8(9) . .
F1 C26 F103 118.9(12) . .
F101 C26 F2 120.2(13) . .
F1 C26 F2 107.2(8) . .
F103 C26 F2 16.1(13) . .
F101 C26 F3 22.0(15) . .
F1 C26 F3 107.1(8) . .
F103 C26 F3 90.3(13) . .
F2 C26 F3 105.0(7) . .
F101 C26 F102 106.4(9) . .
F1 C26 F102 21.1(10) . .
F103 C26 F102 104.5(8) . .
F2 C26 F102 90.4(12) . .
F3 C26 F102 125.0(11) . .
F101 C26 C22 114.4(8) . .
F1 C26 C22 113.8(7) . .
F103 C26 C22 112.5(9) . .
F2 C26 C22 111.7(7) . .
F3 C26 C22 111.5(7) . .
F102 C26 C22 110.6(8) . .
F106 C27 F4 72.1(9) . .
F106 C27 F104 109.3(8) . .
F4 C27 F104 125.3(10) . .
F106 C27 F6 127.9(9) . .
F4 C27 F6 106.2(7) . .
F104 C27 F6 28.7(9) . .
F106 C27 F5 36.8(8) . .
F4 C27 F5 105.8(7) . .
F104 C27 F5 78.1(9) . .
F6 C27 F5 104.3(7) . .
F106 C27 F105 105.2(8) . .
F4 C27 F105 34.3(8) . .
F104 C27 F105 105.9(8) . .
F6 C27 F105 79.3(9) . .
F5 C27 F105 134.0(9) . .
F106 C27 C24 113.7(7) . .
F4 C27 C24 114.8(6) . .
F104 C27 C24 113.6(8) . .
F6 C27 C24 113.5(6) . .
F5 C27 C24 111.5(6) . .
F105 C27 C24 108.4(7) . .
C62 C61 C60 120.5(5) . .
C62 C61 H61 119.8 . .
C60 C61 H61 119.8 . .
C38 C37 C36 120.8(5) . .
C38 C37 H37 119.6 . .
C36 C37 H37 119.6 . .
C48 C53 C52 117.7(4) . .
C48 C53 P2 119.1(4) . .
C52 C53 P2 123.1(4) . .
C64 C65 C60 120.2(5) . .
C64 C65 H65 119.9 . .
C60 C65 H65 119.9 . .
C55 C54 C59 118.5(5) . .
C55 C54 P2 122.9(4) . .
C59 C54 P2 118.6(4) . .
C31 C30 C35 118.4(5) . .
C31 C30 P01 120.1(4) . .
C35 C30 P01 121.1(4) . .
C65 C60 C61 119.1(5) . .
C65 C60 P2 122.1(4) . .
C61 C60 P2 118.9(4) . .
C49 C48 C53 122.1(5) . .
C49 C48 O2 120.7(4) . .
C53 C48 O2 117.2(4) . .
C41 C36 C37 119.1(5) . .
C41 C36 P01 122.3(4) . .
C37 C36 P01 118.6(4) . .
C48 C49 C50 119.1(5) . .
C48 C49 H49 120.5 . .
C50 C49 H49 120.5 . .
C54 C55 C56 120.2(5) . .
C54 C55 H55 119.9 . .
C56 C55 H55 119.9 . .
C52 C51 C50 120.2(5) . .
C52 C51 H51 119.9 . .
C50 C51 H51 119.9 . .
C46 C47 C42 121.9(5) . .
C46 C47 O2 118.6(5) . .
C42 C47 O2 119.5(4) . .
C47 C42 C43 117.7(5) . .
C47 C42 P01 120.4(4) . .
C43 C42 P01 121.8(4) . .
C37 C38 C39 119.6(5) . .
C37 C38 H38 120.2 . .
C39 C38 H38 120.2 . .
C51 C52 C53 120.8(5) . .
C51 C52 H52 119.6 . .
C53 C52 H52 119.6 . .
C51 C50 C49 120.1(5) . .
C51 C50 H50 119.9 . .
C49 C50 H50 119.9 . .
C32 C31 C30 120.5(5) . .
C32 C31 H31 119.7 . .
C30 C31 H31 119.7 . .
C34 C35 C30 120.5(5) . .
C34 C35 H35 119.8 . .
C30 C35 H35 119.8 . .
C40 C41 C36 119.7(5) . .
C40 C41 H41 120.2 . .
C36 C41 H41 120.2 . .
C40 C39 C38 120.0(5) . .
C40 C39 H39 120.0 . .
C38 C39 H39 120.0 . .
C57 C56 C55 120.6(5) . .
C57 C56 H56 119.7 . .
C55 C56 H56 119.7 . .
C44 C43 C42 120.7(5) . .
C44 C43 H43 119.7 . .
C42 C43 H43 119.7 . .
C58 C59 C54 121.4(5) . .
C58 C59 H59 119.3 . .
C54 C59 H59 119.3 . .
C39 C40 C41 120.8(5) . .
C39 C40 H40 119.6 . .
C41 C40 H40 119.6 . .
C63 C62 C61 120.2(5) . .
C63 C62 H62 119.9 . .
C61 C62 H62 119.9 . .
C47 C46 C45 119.1(5) . .
C47 C46 H46 120.4 . .
C45 C46 H46 120.5 . .
C62 C63 C64 119.8(5) . .
C62 C63 H63 120.1 . .
C64 C63 H63 120.1 . .
C33 C34 C35 120.2(5) . .
C33 C34 H34 119.9 . .
C35 C34 H34 119.9 . .
C34 C33 C32 119.9(5) . .
C34 C33 H33 120.0 . .
C32 C33 H33 120.0 . .
C65 C64 C63 120.2(5) . .
C65 C64 H64 119.9 . .
C63 C64 H64 119.9 . .
C56 C57 C58 119.6(5) . .
C56 C57 H57 120.2 . .
C58 C57 H57 120.2 . .
C31 C32 C33 120.5(5) . .
C31 C32 H32 119.8 . .
C33 C32 H32 119.8 . .
C44 C45 C46 120.4(5) . .
C44 C45 H45 119.8 . .
C46 C45 H45 119.8 . .
C45 C44 C43 120.1(5) . .
C45 C44 H44 120.0 . .
C43 C44 H44 120.0 . .
C59 C58 C57 119.9(5) . .
C59 C58 H58 120.1 . .
C57 C58 H58 120.1 . .
B2 B1 B4 105.7(6) . .
B2 B1 B5 105.9(7) . .
B4 B1 B5 60.8(6) . .
B2 B1 B6 59.3(5) . .
B4 B1 B6 107.6(7) . .
B5 B1 B6 59.2(6) . .
B2 B1 B3 59.0(5) . .
B4 B1 B3 59.6(6) . .
B5 B1 B3 108.3(7) . .
B6 B1 B3 107.6(6) . .
B2 B1 H1 123.7 . .
B4 B1 H1 122.1 . .
B5 B1 H1 121.9 . .
B6 B1 H1 122.1 . .
B3 B1 H1 121.8 . .
B3 B2 B6 111.3(8) . .
B3 B2 B1 61.8(5) . .
B6 B2 B1 61.2(6) . .
B3 B2 B4 110.8(8) . 2_666
B6 B2 B4 61.3(6) . 2_666
B1 B2 B4 111.1(8) . 2_666
B3 B2 B5 61.1(5) . 2_666
B6 B2 B5 111.0(8) . 2_666
B1 B2 B5 111.4(8) . 2_666
B4 B2 B5 61.1(5) 2_666 2_666
B3 B2 H2 119.8 . .
B6 B2 H2 119.9 . .
B1 B2 H2 119.6 . .
B4 B2 H2 120.1 2_666 .
B5 B2 H2 120.0 2_666 .
B2 B3 B4 105.6(7) . .
B2 B3 B6 105.9(7) . 2_666
B4 B3 B6 60.7(6) . 2_666
B2 B3 B5 59.9(5) . 2_666
B4 B3 B5 107.9(7) . 2_666
B6 B3 B5 59.2(6) 2_666 2_666
B2 B3 B1 59.3(5) . .
B4 B3 B1 59.2(6) . .
B6 B3 B1 107.8(7) 2_666 .
B5 B3 B1 108.3(6) 2_666 .
B2 B3 H3 123.5 . .
B4 B3 H3 122.3 . .
B6 B3 H3 122.2 2_666 .
B5 B3 H3 121.5 2_666 .
B1 B3 H3 121.7 . .
B2 B4 B1 106.8(6) 2_666 .
B2 B4 B3 106.4(7) 2_666 .
B1 B4 B3 61.2(6) . .
B2 B4 B5 59.6(5) 2_666 .
B1 B4 B5 59.9(6) . .
B3 B4 B5 108.8(7) . .
B2 B4 B6 59.1(5) 2_666 2_666
B1 B4 B6 108.7(7) . 2_666
B3 B4 B6 59.7(6) . 2_666
B5 B4 B6 108.0(6) . 2_666
B2 B4 H4 123.3 2_666 .
B1 B4 H4 121.4 . .
B3 B4 H4 121.6 . .
B5 B4 H4 121.4 . .
B6 B4 H4 121.7 2_666 .
B6 B5 B2 105.9(7) . 2_666
B6 B5 B1 60.7(6) . .
B2 B5 B1 106.1(7) 2_666 .
B6 B5 B3 60.1(6) . 2_666
B2 B5 B3 59.0(5) 2_666 2_666
B1 B5 B3 108.7(8) . 2_666
B6 B5 B4 107.6(8) . .
B2 B5 B4 59.3(5) 2_666 .
B1 B5 B4 59.3(6) . .
B3 B5 B4 107.8(6) 2_666 .
B6 B5 H5 122.0 . .
B2 B5 H5 123.6 2_666 .
B1 B5 H5 121.8 . .
B3 B5 H5 121.4 2_666 .
B4 B5 H5 122.1 . .
B2 B6 B5 106.8(7) . .
B2 B6 B3 106.7(6) . 2_666
B5 B6 B3 60.8(6) . 2_666
B2 B6 B1 59.5(5) . .
B5 B6 B1 60.1(6) . .
B3 B6 B1 108.8(7) 2_666 .
B2 B6 B4 59.6(5) . 2_666
B5 B6 B4 108.3(7) . 2_666
B3 B6 B4 59.6(6) 2_666 2_666
B1 B6 B4 108.3(6) . 2_666
B2 B6 H6 123.0 . .
B5 B6 H6 121.6 . .
B3 B6 H6 121.6 2_666 .
B1 B6 H6 121.3 . .
B4 B6 H6 121.7 2_666 .
B10 B7 B9 59.3(4) 2_655 2_655
B10 B7 B8 59.7(4) 2_655 .
B9 B7 B8 107.3(5) 2_655 .
B10 B7 B11 107.2(5) 2_655 .
B9 B7 B11 59.7(4) 2_655 .
B8 B7 B11 108.1(5) . .
B10 B7 B12 107.9(5) 2_655 .
B9 B7 B12 107.9(5) 2_655 .
B8 B7 B12 60.5(4) . .
B11 B7 B12 60.1(4) . .
B10 B7 H7 122.4 2_655 .
B9 B7 H7 122.3 2_655 .
B8 B7 H7 121.6 . .
B11 B7 H7 121.9 . .
B12 B7 H7 121.3 . .
B12 B9 B10 60.5(4) . .
B12 B9 B11 109.7(5) . 2_655
B10 B9 B11 108.2(5) . 2_655
B12 B9 B7 109.7(5) . 2_655
B10 B9 B7 60.0(4) . 2_655
B11 B9 B7 60.3(4) 2_655 2_655
B12 B9 B8 60.8(4) . .
B10 B9 B8 108.4(5) . .
B11 B9 B8 60.4(4) 2_655 .
B7 B9 B8 108.9(5) 2_655 .
B12 B9 H9 120.2 . .
B10 B9 H9 121.8 . .
B11 B9 H9 121.3 2_655 .
B7 B9 H9 121.2 2_655 .
B8 B9 H9 121.2 . .
B10 B8 B7 59.9(4) 2_655 .
B10 B8 B9 106.8(5) 2_655 .
B7 B8 B9 107.3(5) . .
B10 B8 B11 59.8(4) 2_655 2_655
B7 B8 B11 108.1(5) . 2_655
B9 B8 B11 59.6(4) . 2_655
B10 B8 B12 108.0(5) 2_655 .
B7 B8 B12 60.4(4) . .
B9 B8 B12 59.6(4) . .
B11 B8 B12 108.2(5) 2_655 .
B10 B8 H8 122.3 2_655 .
B7 B8 H8 121.6 . .
B9 B8 H8 122.6 . .
B11 B8 H8 121.7 2_655 .
B12 B8 H8 121.4 . .
B12 B10 B9 60.5(4) . .
B12 B10 B8 110.2(5) . 2_655
B9 B10 B8 109.1(5) . 2_655
B12 B10 B7 110.2(5) . 2_655
B9 B10 B7 60.7(4) . 2_655
B8 B10 B7 60.5(4) 2_655 2_655
B12 B10 B11 60.7(4) . .
B9 B10 B11 108.7(5) . .
B8 B10 B11 60.7(4) 2_655 .
B7 B10 B11 109.3(5) 2_655 .
B12 B10 H10 120.2 . .
B9 B10 H10 121.4 . .
B8 B10 H10 120.8 2_655 .
B7 B10 H10 120.7 2_655 .
B11 B10 H10 121.1 . .
B10 B11 B12 60.0(4) . .
B10 B11 B9 106.7(5) . 2_655
B12 B11 B9 108.3(5) . 2_655
B10 B11 B7 107.4(5) . .
B12 B11 B7 60.4(4) . .
B9 B11 B7 60.0(4) 2_655 .
B10 B11 B8 59.4(4) . 2_655
B12 B11 B8 108.5(5) . 2_655
B9 B11 B8 60.0(4) 2_655 2_655
B7 B11 B8 108.3(5) . 2_655
B10 B11 H11B 122.7 . .
B12 B11 H11B 121.1 . .
B9 B11 H11B 122.1 2_655 .
B7 B11 H11B 121.5 . .
B8 B11 H11B 121.6 2_655 .
B10 B12 B9 58.9(4) . .
B10 B12 B11 59.3(4) . .
B9 B12 B11 106.3(5) . .
B10 B12 B7 106.2(5) . .
B9 B12 B7 106.3(5) . .
B11 B12 B7 59.5(4) . .
B10 B12 B8 106.2(5) . .
B9 B12 B8 59.5(4) . .
B11 B12 B8 106.5(5) . .
B7 B12 B8 59.1(4) . .
B10 B12 H22 122.7 . .
B9 B12 H22 122.7 . .
B11 B12 H22 122.5 . .
B7 B12 H22 122.9 . .
B8 B12 H22 122.8 . .
Cl1 C200 Cl2 114.5(6) . .
Cl1 C200 H20A 109.1 . .
Cl2 C200 H20A 108.6 . .
Cl1 C200 H20B 108.7 . .
Cl2 C200 H20B 108.3 . .
H20A C200 H20B 107.5 . .
Cl4 C300 Cl3 125.6(9) . .
Cl4 C300 H30A 105.9 . .
Cl3 C300 H30A 105.9 . .
Cl4 C300 H30B 105.9 . .
Cl3 C300 H30B 105.9 . .
H30A C300 H30B 106.2 . .

loop_
_geom_bond_atom_site_label_1
_geom_bond_atom_site_label_2
_geom_bond_distance
_geom_bond_site_symmetry_2
Rh1 C3 2.123(5) .
Rh1 O1 2.139(3) .
Rh1 C1 2.148(5) .
Rh1 C2 2.216(5) .
Rh1 P2 2.2810(13) .
Rh1 P01 2.3483(13) .
Rh1 S1 2.4579(12) .
S1 C15 1.809(5) .
S1 C4 1.814(6) .
P01 C30 1.828(5) .
P01 C42 1.828(5) .
P01 C36 1.830(5) .
P2 C53 1.819(5) .
P2 C60 1.834(5) .
P2 C54 1.834(5) .
O1 C1 1.314(6) .
O2 C47 1.398(6) .
O2 C48 1.400(6) .
C1 C2 1.437(7) .
C1 C10 1.498(7) .
C2 C3 1.452(7) .
C2 C20 1.485(7) .
C3 H3A 0.9900 .
C3 H3B 0.9900 .
C4 H4A 0.9800 .
C4 H4B 0.9800 .
C4 H4C 0.9800 .
C10 C11 1.394(7) .
C10 C15 1.395(7) .
C11 C12 1.394(8) .
C11 H11 0.9500 .
C12 C13 1.380(9) .
C12 H12 0.9500 .
C13 C14 1.393(8) .
C13 H13 0.9500 .
C14 C15 1.391(7) .
C14 H14 0.9500 .
C20 C21 1.396(7) .
C20 C25 1.403(7) .
C21 C22 1.394(7) .
C21 H21 0.9500 .
C22 C23 1.383(8) .
C22 C26 1.496(8) .
C23 C24 1.391(7) .
C23 H23 0.9500 .
C24 C25 1.382(7) .
C24 C27 1.490(8) .
C25 H25 0.9500 .
C26 F101 1.320(10) .
C26 F1 1.323(9) .
C26 F103 1.337(10) .
C26 F2 1.345(9) .
C26 F3 1.351(8) .
C26 F102 1.364(10) .
C27 F106 1.301(9) .
C27 F4 1.302(8) .
C27 F104 1.302(9) .
C27 F6 1.331(8) .
C27 F5 1.352(8) .
C27 F105 1.356(10) .
C61 C62 1.389(8) .
C61 C60 1.399(7) .
C61 H61 0.9500 .
C37 C38 1.383(8) .
C37 C36 1.397(7) .
C37 H37 0.9500 .
C53 C48 1.394(7) .
C53 C52 1.397(7) .
C65 C64 1.391(8) .
C65 C60 1.395(7) .
C65 H65 0.9500 .
C54 C55 1.389(7) .
C54 C59 1.397(7) .
C30 C31 1.398(7) .
C30 C35 1.401(7) .
C48 C49 1.380(7) .
C36 C41 1.393(7) .
C49 C50 1.388(8) .
C49 H49 0.9500 .
C55 C56 1.392(8) .
C55 H55 0.9500 .
C51 C52 1.384(7) .
C51 C50 1.386(8) .
C51 H51 0.9500 .
C47 C46 1.387(7) .
C47 C42 1.391(7) .
C42 C43 1.404(7) .
C38 C39 1.390(8) .
C38 H38 0.9500 .
C52 H52 0.9500 .
C50 H50 0.9500 .
C31 C32 1.381(8) .
C31 H31 0.9500 .
C35 C34 1.391(8) .
C35 H35 0.9500 .
C41 C40 1.389(8) .
C41 H41 0.9500 .
C39 C40 1.376(8) .
C39 H39 0.9500 .
C56 C57 1.380(9) .
C56 H56 0.9500 .
C43 C44 1.391(8) .
C43 H43 0.9500 .
C59 C58 1.374(8) .
C59 H59 0.9500 .
C40 H40 0.9500 .
C62 C63 1.384(9) .
C62 H62 0.9500 .
C46 C45 1.389(8) .
C46 H46 0.9500 .
C63 C64 1.392(9) .
C63 H63 0.9500 .
C34 C33 1.377(9) .
C34 H34 0.9500 .
C33 C32 1.385(9) .
C33 H33 0.9500 .
C64 H64 0.9500 .
C57 C58 1.389(9) .
C57 H57 0.9500 .
C32 H32 0.9500 .
C45 C44 1.379(9) .
C45 H45 0.9500 .
C44 H44 0.9500 .
C58 H58 0.9500 .
B1 B2 1.741(14) .
B1 B4 1.749(14) .
B1 B5 1.761(16) .
B1 B6 1.771(12) .
B1 B3 1.785(11) .
B1 H1 1.1200 .
B2 B3 1.736(13) .
B2 B6 1.738(14) .
B2 B4 1.747(13) 2_666
B2 B5 1.751(12) 2_666
B2 H2 1.1200 .
B3 B4 1.758(17) .
B3 B6 1.760(14) 2_666
B3 B5 1.773(12) 2_666
B3 H3 1.1200 .
B4 B2 1.747(13) 2_666
B4 B5 1.777(13) .
B4 B6 1.777(12) 2_666
B4 H4 1.1200 .
B5 B6 1.744(16) .
B5 B2 1.751(12) 2_666
B5 B3 1.773(12) 2_666
B5 H5 1.1200 .
B6 B3 1.760(14) 2_666
B6 B4 1.777(12) 2_666
B6 H6 1.1200 .
B7 B10 1.756(10) 2_655
B7 B9 1.766(11) 2_655
B7 B8 1.767(10) .
B7 B11 1.773(10) .
B7 B12 1.789(10) .
B7 H7 1.1200 .
B9 B12 1.770(9) .
B9 B10 1.742(10) .
B9 B11 1.762(10) 2_655
B9 B7 1.766(11) 2_655
B9 B8 1.769(10) .
B9 H9 1.1200 .
B8 B10 1.752(11) 2_655
B8 B11 1.775(11) 2_655
B8 B12 1.792(10) .
B8 H8 1.1200 .
B10 B12 1.771(10) .
B10 B8 1.752(11) 2_655
B10 B7 1.756(10) 2_655
B10 B11 1.759(9) .
B10 H10 1.1200 .
B11 B12 1.785(10) .
B11 B9 1.762(10) 2_655
B11 B8 1.775(11) 2_655
B11 H11B 1.1200 .
B12 H22 1.1200 .
C200 Cl1 1.695(10) .
C200 Cl2 1.799(8) .
C200 H20A 0.9900 .
C200 H20B 0.9900 .
C300 Cl4 1.647(10) .
C300 Cl3 1.687(10) .
C300 H30A 0.9900 .
C300 H30B 0.9900 .

loop_
_geom_torsion_atom_site_label_1
_geom_torsion_atom_site_label_2
_geom_torsion_atom_site_label_3
_geom_torsion_atom_site_label_4
_geom_torsion
_geom_torsion_site_symmetry_1
_geom_torsion_site_symmetry_4
C3 Rh1 S1 C15 4.1(3) . .
O1 Rh1 S1 C15 50.63(19) . .
C1 Rh1 S1 C15 14.7(2) . .
C2 Rh1 S1 C15 -9.7(2) . .
P2 Rh1 S1 C15 -116.21(17) . .
P01 Rh1 S1 C15 144.73(17) . .
C3 Rh1 S1 C4 -98.0(3) . .
O1 Rh1 S1 C4 -51.5(2) . .
C1 Rh1 S1 C4 -87.4(2) . .
C2 Rh1 S1 C4 -111.8(2) . .
P2 Rh1 S1 C4 141.62(19) . .
P01 Rh1 S1 C4 42.6(2) . .
C3 Rh1 P01 C30 58.3(2) . .
O1 Rh1 P01 C30 -17.19(19) . .
C1 Rh1 P01 C30 -10.0(3) . .
C2 Rh1 P01 C30 43.0(3) . .
P2 Rh1 P01 C30 162.21(17) . .
S1 Rh1 P01 C30 -102.45(17) . .
C3 Rh1 P01 C42 174.1(2) . .
O1 Rh1 P01 C42 98.6(2) . .
C1 Rh1 P01 C42 105.8(3) . .
C2 Rh1 P01 C42 158.8(3) . .
P2 Rh1 P01 C42 -82.0(2) . .
S1 Rh1 P01 C42 13.3(2) . .
C3 Rh1 P01 C36 -57.6(2) . .
O1 Rh1 P01 C36 -133.0(2) . .
C1 Rh1 P01 C36 -125.8(3) . .
C2 Rh1 P01 C36 -72.9(3) . .
P2 Rh1 P01 C36 46.38(19) . .
S1 Rh1 P01 C36 141.72(19) . .
C3 Rh1 P2 C53 107.0(2) . .
O1 Rh1 P2 C53 -175.7(4) . .
C1 Rh1 P2 C53 179.1(2) . .
C2 Rh1 P2 C53 147.1(2) . .
P01 Rh1 P2 C53 6.85(18) . .
S1 Rh1 P2 C53 -100.05(18) . .
C3 Rh1 P2 C60 -15.4(2) . .
O1 Rh1 P2 C60 61.8(5) . .
C1 Rh1 P2 C60 56.6(3) . .
C2 Rh1 P2 C60 24.7(2) . .
P01 Rh1 P2 C60 -115.62(18) . .
S1 Rh1 P2 C60 137.49(18) . .
C3 Rh1 P2 C54 -134.7(2) . .
O1 Rh1 P2 C54 -57.4(5) . .
C1 Rh1 P2 C54 -62.7(3) . .
C2 Rh1 P2 C54 -94.6(2) . .
P01 Rh1 P2 C54 125.10(18) . .
S1 Rh1 P2 C54 18.21(18) . .
C3 Rh1 O1 C1 73.8(3) . .
C2 Rh1 O1 C1 33.4(3) . .
P2 Rh1 O1 C1 -6.8(6) . .
P01 Rh1 O1 C1 170.7(3) . .
S1 Rh1 O1 C1 -83.5(3) . .
Rh1 O1 C1 C2 -59.6(4) . .
Rh1 O1 C1 C10 113.0(4) . .
C3 Rh1 C1 O1 -94.1(3) . .
C2 Rh1 C1 O1 -126.6(4) . .
P2 Rh1 C1 O1 177.90(18) . .
P01 Rh1 C1 O1 -12.3(3) . .
S1 Rh1 C1 O1 91.7(2) . .
C3 Rh1 C1 C2 32.4(3) . .
O1 Rh1 C1 C2 126.6(4) . .
P2 Rh1 C1 C2 -55.5(3) . .
P01 Rh1 C1 C2 114.3(3) . .
S1 Rh1 C1 C2 -141.7(3) . .
C3 Rh1 C1 C10 154.6(4) . .
O1 Rh1 C1 C10 -111.3(5) . .
C2 Rh1 C1 C10 122.2(5) . .
P2 Rh1 C1 C10 66.6(4) . .
P01 Rh1 C1 C10 -123.6(3) . .
S1 Rh1 C1 C10 -19.6(3) . .
O1 C1 C2 C3 6.9(6) . .
C10 C1 C2 C3 -165.0(4) . .
Rh1 C1 C2 C3 -51.9(4) . .
O1 C1 C2 C20 -172.8(4) . .
C10 C1 C2 C20 15.4(8) . .
Rh1 C1 C2 C20 128.4(5) . .
O1 C1 C2 Rh1 58.8(4) . .
C10 C1 C2 Rh1 -113.1(5) . .
C3 Rh1 C2 C1 -127.7(4) . .
O1 Rh1 C2 C1 -31.1(3) . .
P2 Rh1 C2 C1 140.0(3) . .
P01 Rh1 C2 C1 -103.2(3) . .
S1 Rh1 C2 C1 41.1(3) . .
O1 Rh1 C2 C3 96.6(3) . .
C1 Rh1 C2 C3 127.7(4) . .
P2 Rh1 C2 C3 -92.4(3) . .
P01 Rh1 C2 C3 24.5(4) . .
S1 Rh1 C2 C3 168.8(3) . .
C3 Rh1 C2 C20 111.9(6) . .
O1 Rh1 C2 C20 -151.5(5) . .
C1 Rh1 C2 C20 -120.4(6) . .
P2 Rh1 C2 C20 19.6(5) . .
P01 Rh1 C2 C20 136.5(4) . .
S1 Rh1 C2 C20 -79.3(5) . .
C1 C2 C3 Rh1 52.6(4) . .
C20 C2 C3 Rh1 -127.8(4) . .
O1 Rh1 C3 C2 -69.0(3) . .
C1 Rh1 C3 C2 -31.9(3) . .
P2 Rh1 C3 C2 97.3(3) . .
P01 Rh1 C3 C2 -162.7(3) . .
S1 Rh1 C3 C2 -20.7(5) . .
O1 C1 C10 C11 113.7(5) . .
C2 C1 C10 C11 -74.5(7) . .
Rh1 C1 C10 C11 -163.6(4) . .
O1 C1 C10 C15 -64.5(6) . .
C2 C1 C10 C15 107.4(6) . .
Rh1 C1 C10 C15 18.2(6) . .
C15 C10 C11 C12 -0.7(8) . .
C1 C10 C11 C12 -178.8(5) . .
C10 C11 C12 C13 -0.2(8) . .
C11 C12 C13 C14 0.7(9) . .
C12 C13 C14 C15 -0.3(9) . .
C13 C14 C15 C10 -0.6(8) . .
C13 C14 C15 S1 -179.3(4) . .
C11 C10 C15 C14 1.0(8) . .
C1 C10 C15 C14 179.3(5) . .
C11 C10 C15 S1 179.8(4) . .
C1 C10 C15 S1 -2.0(6) . .
C4 S1 C15 C14 -83.1(5) . .
Rh1 S1 C15 C14 167.2(4) . .
C4 S1 C15 C10 98.1(4) . .
Rh1 S1 C15 C10 -11.6(4) . .
C1 C2 C20 C21 146.7(5) . .
C3 C2 C20 C21 -32.9(7) . .
Rh1 C2 C20 C21 -119.6(5) . .
C1 C2 C20 C25 -30.4(8) . .
C3 C2 C20 C25 149.9(5) . .
Rh1 C2 C20 C25 63.2(7) . .
C25 C20 C21 C22 -1.2(8) . .
C2 C20 C21 C22 -178.5(5) . .
C20 C21 C22 C23 -0.9(8) . .
C20 C21 C22 C26 177.4(5) . .
C21 C22 C23 C24 1.8(8) . .
C26 C22 C23 C24 -176.5(5) . .
C22 C23 C24 C25 -0.5(8) . .
C22 C23 C24 C27 -179.3(5) . .
C23 C24 C25 C20 -1.6(8) . .
C27 C24 C25 C20 177.2(5) . .
C21 C20 C25 C24 2.4(7) . .
C2 C20 C25 C24 179.6(5) . .
C23 C22 C26 F101 -10(2) . .
C21 C22 C26 F101 172(2) . .
C23 C22 C26 F1 -107.5(14) . .
C21 C22 C26 F1 74.2(15) . .
C23 C22 C26 F103 113.6(16) . .
C21 C22 C26 F103 -64.7(16) . .
C23 C22 C26 F2 131.0(12) . .
C21 C22 C26 F2 -47.4(13) . .
C23 C22 C26 F3 13.8(12) . .
C21 C22 C26 F3 -164.5(11) . .
C23 C22 C26 F102 -130.0(15) . .
C21 C22 C26 F102 51.7(16) . .
C25 C24 C27 F106 156.3(17) . .
C23 C24 C27 F106 -24.8(17) . .
C25 C24 C27 F4 -123.3(11) . .
C23 C24 C27 F4 55.5(11) . .
C25 C24 C27 F104 30.4(16) . .
C23 C24 C27 F104 -150.8(15) . .
C25 C24 C27 F6 -1.0(12) . .
C23 C24 C27 F6 177.9(10) . .
C25 C24 C27 F5 116.4(11) . .
C23 C24 C27 F5 -64.8(12) . .
C25 C24 C27 F105 -87.0(16) . .
C23 C24 C27 F105 91.8(15) . .
C60 P2 C53 C48 179.8(4) . .
C54 P2 C53 C48 -70.5(4) . .
Rh1 P2 C53 C48 52.4(4) . .
C60 P2 C53 C52 -0.5(5) . .
C54 P2 C53 C52 109.1(4) . .
Rh1 P2 C53 C52 -128.0(4) . .
C53 P2 C54 C55 1.2(5) . .
C60 P2 C54 C55 110.4(4) . .
Rh1 P2 C54 C55 -125.0(4) . .
C53 P2 C54 C59 179.1(4) . .
C60 P2 C54 C59 -71.7(4) . .
Rh1 P2 C54 C59 52.8(4) . .
C42 P01 C30 C31 -49.1(5) . .
C36 P01 C30 C31 -158.6(4) . .
Rh1 P01 C30 C31 75.0(4) . .
C42 P01 C30 C35 138.0(4) . .
C36 P01 C30 C35 28.5(5) . .
Rh1 P01 C30 C35 -97.9(4) . .
C64 C65 C60 C61 -0.5(8) . .
C64 C65 C60 P2 178.6(4) . .
C62 C61 C60 C65 0.2(8) . .
C62 C61 C60 P2 -178.9(4) . .
C53 P2 C60 C65 117.4(4) . .
C54 P2 C60 C65 9.3(5) . .
Rh1 P2 C60 C65 -113.7(4) . .
C53 P2 C60 C61 -63.5(4) . .
C54 P2 C60 C61 -171.6(4) . .
Rh1 P2 C60 C61 65.5(4) . .
C52 C53 C48 C49 -0.6(7) . .
P2 C53 C48 C49 179.1(4) . .
C52 C53 C48 O2 -178.6(4) . .
P2 C53 C48 O2 1.0(6) . .
C47 O2 C48 C49 46.1(6) . .
C47 O2 C48 C53 -135.8(4) . .
C38 C37 C36 C41 0.1(8) . .
C38 C37 C36 P01 179.2(4) . .
C30 P01 C36 C41 101.7(4) . .
C42 P01 C36 C41 -8.0(5) . .
Rh1 P01 C36 C41 -142.0(4) . .
C30 P01 C36 C37 -77.3(4) . .
C42 P01 C36 C37 173.0(4) . .
Rh1 P01 C36 C37 38.9(5) . .
C53 C48 C49 C50 2.3(8) . .
O2 C48 C49 C50 -179.7(5) . .
C59 C54 C55 C56 -1.2(8) . .
P2 C54 C55 C56 176.7(4) . .
C48 O2 C47 C46 -104.6(5) . .
C48 O2 C47 C42 76.6(5) . .
C46 C47 C42 C43 2.9(8) . .
O2 C47 C42 C43 -178.4(4) . .
C46 C47 C42 P01 -175.8(4) . .
O2 C47 C42 P01 2.9(6) . .
C30 P01 C42 C47 159.2(4) . .
C36 P01 C42 C47 -91.7(4) . .
Rh1 P01 C42 C47 43.6(5) . .
C30 P01 C42 C43 -19.4(5) . .
C36 P01 C42 C43 89.6(5) . .
Rh1 P01 C42 C43 -135.0(4) . .
C36 C37 C38 C39 1.4(8) . .
C50 C51 C52 C53 2.2(8) . .
C48 C53 C52 C51 -1.7(7) . .
P2 C53 C52 C51 178.7(4) . .
C52 C51 C50 C49 -0.4(8) . .
C48 C49 C50 C51 -1.8(8) . .
C35 C30 C31 C32 -1.3(8) . .
P01 C30 C31 C32 -174.3(4) . .
C31 C30 C35 C34 -0.2(8) . .
P01 C30 C35 C34 172.8(4) . .
C37 C36 C41 C40 -1.6(8) . .
P01 C36 C41 C40 179.4(4) . .
C37 C38 C39 C40 -1.4(8) . .
C54 C55 C56 C57 1.3(8) . .
C47 C42 C43 C44 -1.7(8) . .
P01 C42 C43 C44 177.0(5) . .
C55 C54 C59 C58 0.2(8) . .
P2 C54 C59 C58 -177.8(4) . .
C38 C39 C40 C41 0.0(9) . .
C36 C41 C40 C39 1.5(8) . .
C60 C61 C62 C63 0.1(9) . .
C42 C47 C46 C45 -2.0(8) . .
O2 C47 C46 C45 179.3(5) . .
C61 C62 C63 C64 -0.2(9) . .
C30 C35 C34 C33 1.4(8) . .
C35 C34 C33 C32 -1.1(9) . .
C60 C65 C64 C63 0.4(9) . .
C62 C63 C64 C65 0.0(9) . .
C55 C56 C57 C58 -0.5(9) . .
C30 C31 C32 C33 1.6(8) . .
C34 C33 C32 C31 -0.4(9) . .
C47 C46 C45 C44 -0.2(9) . .
C46 C45 C44 C43 1.4(10) . .
C42 C43 C44 C45 -0.4(9) . .
C54 C59 C58 C57 0.6(8) . .
C56 C57 C58 C59 -0.5(9) . .
B4 B1 B2 B3 -38.6(7) . .
B5 B1 B2 B3 -102.1(7) . .
B6 B1 B2 B3 -140.0(8) . .
B4 B1 B2 B6 101.4(7) . .
B5 B1 B2 B6 37.9(6) . .
B3 B1 B2 B6 140.0(8) . .
B4 B1 B2 B4 64.5(8) . 2_666
B5 B1 B2 B4 1.0(8) . 2_666
B6 B1 B2 B4 -36.9(6) . 2_666
B3 B1 B2 B4 103.0(8) . 2_666
B4 B1 B2 B5 -1.6(9) . 2_666
B5 B1 B2 B5 -65.1(8) . 2_666
B6 B1 B2 B5 -103.0(8) . 2_666
B3 B1 B2 B5 37.0(7) . 2_666
B6 B2 B3 B4 1.1(8) . .
B1 B2 B3 B4 38.3(6) . .
B4 B2 B3 B4 -65.2(8) 2_666 .
B5 B2 B3 B4 -101.9(8) 2_666 .
B6 B2 B3 B6 64.4(8) . 2_666
B1 B2 B3 B6 101.6(8) . 2_666
B4 B2 B3 B6 -1.8(9) 2_666 2_666
B5 B2 B3 B6 -38.6(7) 2_666 2_666
B6 B2 B3 B5 103.0(8) . 2_666
B1 B2 B3 B5 140.2(8) . 2_666
B4 B2 B3 B5 36.7(7) 2_666 2_666
B6 B2 B3 B1 -37.2(6) . .
B4 B2 B3 B1 -103.5(9) 2_666 .
B5 B2 B3 B1 -140.2(8) 2_666 .
B4 B1 B3 B2 136.0(7) . .
B5 B1 B3 B2 98.0(7) . .
B6 B1 B3 B2 35.4(7) . .
B2 B1 B3 B4 -136.0(7) . .
B5 B1 B3 B4 -38.0(6) . .
B6 B1 B3 B4 -100.5(8) . .
B2 B1 B3 B6 -98.2(8) . 2_666
B4 B1 B3 B6 37.7(6) . 2_666
B5 B1 B3 B6 -0.3(9) . 2_666
B6 B1 B3 B6 -62.8(10) . 2_666
B2 B1 B3 B5 -35.7(8) . 2_666
B4 B1 B3 B5 100.3(8) . 2_666
B5 B1 B3 B5 62.3(10) . 2_666
B6 B1 B3 B5 -0.2(11) . 2_666
B2 B1 B4 B2 -61.6(9) . 2_666
B5 B1 B4 B2 38.2(6) . 2_666
B6 B1 B4 B2 0.6(9) . 2_666
B3 B1 B4 B2 -99.8(7) . 2_666
B2 B1 B4 B3 38.2(6) . .
B5 B1 B4 B3 138.0(6) . .
B6 B1 B4 B3 100.4(7) . .
B2 B1 B4 B5 -99.7(7) . .
B6 B1 B4 B5 -37.6(6) . .
B3 B1 B4 B5 -138.0(6) . .
B2 B1 B4 B6 0.7(9) . 2_666
B5 B1 B4 B6 100.5(7) . 2_666
B6 B1 B4 B6 62.9(9) . 2_666
B3 B1 B4 B6 -37.5(6) . 2_666
B2 B3 B4 B2 62.1(8) . 2_666
B6 B3 B4 B2 -37.6(6) 2_666 2_666
B5 B3 B4 B2 -0.6(8) 2_666 2_666
B1 B3 B4 B2 100.5(6) . 2_666
B2 B3 B4 B1 -38.3(6) . .
B6 B3 B4 B1 -138.1(6) 2_666 .
B5 B3 B4 B1 -101.1(6) 2_666 .
B2 B3 B4 B5 -0.6(8) . .
B6 B3 B4 B5 -100.4(6) 2_666 .
B5 B3 B4 B5 -63.4(8) 2_666 .
B1 B3 B4 B5 37.7(6) . .
B2 B3 B4 B6 99.8(6) . 2_666
B5 B3 B4 B6 37.0(6) 2_666 2_666
B1 B3 B4 B6 138.1(6) . 2_666
B2 B1 B5 B6 -38.0(6) . .
B4 B1 B5 B6 -137.4(6) . .
B3 B1 B5 B6 -100.0(7) . .
B2 B1 B5 B2 61.5(8) . 2_666
B4 B1 B5 B2 -37.9(6) . 2_666
B6 B1 B5 B2 99.5(7) . 2_666
B3 B1 B5 B2 -0.4(9) . 2_666
B2 B1 B5 B3 -0.6(8) . 2_666
B4 B1 B5 B3 -100.0(7) . 2_666
B6 B1 B5 B3 37.4(6) . 2_666
B3 B1 B5 B3 -62.5(9) . 2_666
B2 B1 B5 B4 99.4(6) . .
B6 B1 B5 B4 137.4(6) . .
B3 B1 B5 B4 37.5(6) . .
B2 B4 B5 B6 -98.5(7) 2_666 .
B1 B4 B5 B6 38.2(6) . .
B3 B4 B5 B6 0.0(8) . .
B6 B4 B5 B6 -63.3(10) 2_666 .
B1 B4 B5 B2 136.7(8) . 2_666
B3 B4 B5 B2 98.4(8) . 2_666
B6 B4 B5 B2 35.2(8) 2_666 2_666
B2 B4 B5 B1 -136.7(8) 2_666 .
B3 B4 B5 B1 -38.3(6) . .
B6 B4 B5 B1 -101.5(8) 2_666 .
B2 B4 B5 B3 -35.1(8) 2_666 2_666
B1 B4 B5 B3 101.6(8) . 2_666
B3 B4 B5 B3 63.3(10) . 2_666
B6 B4 B5 B3 0.0(11) 2_666 2_666
B3 B2 B6 B5 -1.1(8) . .
B1 B2 B6 B5 -38.6(6) . .
B4 B2 B6 B5 101.7(7) 2_666 .
B5 B2 B6 B5 64.9(8) 2_666 .
B3 B2 B6 B3 -64.9(8) . 2_666
B1 B2 B6 B3 -102.4(7) . 2_666
B4 B2 B6 B3 37.9(7) 2_666 2_666
B5 B2 B6 B3 1.1(9) 2_666 2_666
B3 B2 B6 B1 37.4(6) . .
B4 B2 B6 B1 140.3(8) 2_666 .
B5 B2 B6 B1 103.5(8) 2_666 .
B3 B2 B6 B4 -102.8(8) . 2_666
B1 B2 B6 B4 -140.3(8) . 2_666
B5 B2 B6 B4 -36.8(7) 2_666 2_666
B2 B5 B6 B2 -61.5(9) 2_666 .
B1 B5 B6 B2 38.3(6) . .
B3 B5 B6 B2 -100.1(7) 2_666 .
B4 B5 B6 B2 0.7(8) . .
B2 B5 B6 B3 38.5(6) 2_666 2_666
B1 B5 B6 B3 138.4(6) . 2_666
B4 B5 B6 B3 100.8(6) . 2_666
B2 B5 B6 B1 -99.8(7) 2_666 .
B3 B5 B6 B1 -138.4(6) 2_666 .
B4 B5 B6 B1 -37.6(6) . .
B2 B5 B6 B4 1.2(9) 2_666 2_666
B1 B5 B6 B4 101.1(7) . 2_666
B3 B5 B6 B4 -37.3(6) 2_666 2_666
B4 B5 B6 B4 63.5(9) . 2_666
B4 B1 B6 B2 -98.2(7) . .
B5 B1 B6 B2 -136.5(7) . .
B3 B1 B6 B2 -35.3(7) . .
B2 B1 B6 B5 136.5(7) . .
B4 B1 B6 B5 38.3(6) . .
B3 B1 B6 B5 101.2(8) . .
B2 B1 B6 B3 98.7(7) . 2_666
B4 B1 B6 B3 0.5(9) . 2_666
B5 B1 B6 B3 -37.8(6) . 2_666
B3 B1 B6 B3 63.4(10) . 2_666
B2 B1 B6 B4 35.5(7) . 2_666
B4 B1 B6 B4 -62.7(11) . 2_666
B5 B1 B6 B4 -101.0(8) . 2_666
B3 B1 B6 B4 0.2(11) . 2_666
B9 B7 B8 B10 -36.6(5) 2_655 2_655
B11 B7 B8 B10 -99.7(6) . 2_655
B12 B7 B8 B10 -137.8(5) . 2_655
B10 B7 B8 B9 99.7(6) 2_655 .
B9 B7 B8 B9 63.1(7) 2_655 .
B11 B7 B8 B9 0.0(7) . .
B12 B7 B8 B9 -38.1(5) . .
B10 B7 B8 B11 36.7(5) 2_655 2_655
B9 B7 B8 B11 0.1(7) 2_655 2_655
B11 B7 B8 B11 -62.9(7) . 2_655
B12 B7 B8 B11 -101.0(5) . 2_655
B10 B7 B8 B12 137.8(5) 2_655 .
B9 B7 B8 B12 101.2(5) 2_655 .
B11 B7 B8 B12 38.1(5) . .
B12 B9 B8 B10 101.3(5) . 2_655
B10 B9 B8 B10 62.6(7) . 2_655
B11 B9 B8 B10 -38.3(5) 2_655 2_655
B7 B9 B8 B10 -1.2(6) 2_655 2_655
B12 B9 B8 B7 38.4(5) . .
B10 B9 B8 B7 -0.3(7) . .
B11 B9 B8 B7 -101.2(6) 2_655 .
B7 B9 B8 B7 -64.1(7) 2_655 .
B12 B9 B8 B11 139.7(5) . 2_655
B10 B9 B8 B11 100.9(6) . 2_655
B7 B9 B8 B11 37.1(5) 2_655 2_655
B10 B9 B8 B12 -38.8(5) . .
B11 B9 B8 B12 -139.7(5) 2_655 .
B7 B9 B8 B12 -102.5(5) 2_655 .
B11 B9 B10 B12 102.9(5) 2_655 .
B7 B9 B10 B12 140.6(5) 2_655 .
B8 B9 B10 B12 38.9(5) . .
B12 B9 B10 B8 -103.0(5) . 2_655
B11 B9 B10 B8 -0.1(7) 2_655 2_655
B7 B9 B10 B8 37.6(5) 2_655 2_655
B8 B9 B10 B8 -64.1(7) . 2_655
B12 B9 B10 B7 -140.6(5) . 2_655
B11 B9 B10 B7 -37.7(5) 2_655 2_655
B8 B9 B10 B7 -101.7(6) . 2_655
B12 B9 B10 B11 -38.4(5) . .
B11 B9 B10 B11 64.5(7) 2_655 .
B7 B9 B10 B11 102.2(6) 2_655 .
B8 B9 B10 B11 0.5(7) . .
B9 B10 B11 B12 38.3(5) . .
B8 B10 B11 B12 140.2(5) 2_655 .
B7 B10 B11 B12 102.8(5) 2_655 .
B12 B10 B11 B9 -101.8(5) . 2_655
B9 B10 B11 B9 -63.5(7) . 2_655
B8 B10 B11 B9 38.4(5) 2_655 2_655
B7 B10 B11 B9 1.0(7) 2_655 2_655
B12 B10 B11 B7 -38.8(5) . .
B9 B10 B11 B7 -0.5(7) . .
B8 B10 B11 B7 101.4(6) 2_655 .
B7 B10 B11 B7 64.1(7) 2_655 .
B12 B10 B11 B8 -140.2(5) . 2_655
B9 B10 B11 B8 -101.9(6) . 2_655
B7 B10 B11 B8 -37.3(5) 2_655 2_655
B10 B7 B11 B10 -62.6(7) 2_655 .
B9 B7 B11 B10 -99.6(6) 2_655 .
B8 B7 B11 B10 0.3(7) . .
B12 B7 B11 B10 38.6(5) . .
B10 B7 B11 B12 -101.2(5) 2_655 .
B9 B7 B11 B12 -138.2(5) 2_655 .
B8 B7 B11 B12 -38.3(5) . .
B10 B7 B11 B9 37.0(5) 2_655 2_655
B8 B7 B11 B9 99.9(5) . 2_655
B12 B7 B11 B9 138.2(5) . 2_655
B10 B7 B11 B8 0.2(7) 2_655 2_655
B9 B7 B11 B8 -36.8(5) 2_655 2_655
B8 B7 B11 B8 63.1(7) . 2_655
B12 B7 B11 B8 101.3(5) . 2_655
B8 B10 B12 B9 101.1(5) 2_655 .
B7 B10 B12 B9 36.2(5) 2_655 .
B11 B10 B12 B9 137.6(5) . .
B9 B10 B12 B11 -137.6(5) . .
B8 B10 B12 B11 -36.6(5) 2_655 .
B7 B10 B12 B11 -101.5(6) 2_655 .
B9 B10 B12 B7 -99.6(5) . .
B8 B10 B12 B7 1.5(6) 2_655 .
B7 B10 B12 B7 -63.4(6) 2_655 .
B11 B10 B12 B7 38.1(4) . .
B9 B10 B12 B8 -37.7(5) . .
B8 B10 B12 B8 63.3(6) 2_655 .
B7 B10 B12 B8 -1.6(7) 2_655 .
B11 B10 B12 B8 99.9(5) . .
B11 B9 B12 B10 -100.3(6) 2_655 .
B7 B9 B12 B10 -35.8(5) 2_655 .
B8 B9 B12 B10 -137.0(5) . .
B10 B9 B12 B11 37.1(5) . .
B11 B9 B12 B11 -63.1(7) 2_655 .
B7 B9 B12 B11 1.4(6) 2_655 .
B8 B9 B12 B11 -99.8(5) . .
B10 B9 B12 B7 99.4(6) . .
B11 B9 B12 B7 -0.9(7) 2_655 .
B7 B9 B12 B7 63.6(7) 2_655 .
B8 B9 B12 B7 -37.6(5) . .
B10 B9 B12 B8 137.0(5) . .
B11 B9 B12 B8 36.7(5) 2_655 .
B7 B9 B12 B8 101.2(6) 2_655 .
B9 B11 B12 B10 99.1(5) 2_655 .
B7 B11 B12 B10 136.6(5) . .
B8 B11 B12 B10 35.6(5) 2_655 .
B10 B11 B12 B9 -37.0(5) . .
B9 B11 B12 B9 62.2(6) 2_655 .
B7 B11 B12 B9 99.6(5) . .
B8 B11 B12 B9 -1.4(6) 2_655 .
B10 B11 B12 B7 -136.6(5) . .
B9 B11 B12 B7 -37.4(4) 2_655 .
B8 B11 B12 B7 -101.0(5) 2_655 .
B10 B11 B12 B8 -99.3(5) . .
B9 B11 B12 B8 -0.2(6) 2_655 .
B7 B11 B12 B8 37.3(5) . .
B8 B11 B12 B8 -63.7(6) 2_655 .
B10 B7 B12 B10 61.9(6) 2_655 .
B9 B7 B12 B10 -0.7(6) 2_655 .
B8 B7 B12 B10 99.5(5) . .
B11 B7 B12 B10 -38.0(4) . .
B10 B7 B12 B9 0.3(7) 2_655 .
B9 B7 B12 B9 -62.4(6) 2_655 .
B8 B7 B12 B9 37.8(5) . .
B11 B7 B12 B9 -99.6(5) . .
B10 B7 B12 B11 99.9(5) 2_655 .
B9 B7 B12 B11 37.2(5) 2_655 .
B8 B7 B12 B11 137.4(5) . .
B10 B7 B12 B8 -37.5(5) 2_655 .
B9 B7 B12 B8 -100.2(5) 2_655 .
B11 B7 B12 B8 -137.4(5) . .
B10 B8 B12 B10 -61.8(6) 2_655 .
B7 B8 B12 B10 -99.5(5) . .
B9 B8 B12 B10 37.5(5) . .
B11 B8 B12 B10 1.5(6) 2_655 .
B10 B8 B12 B9 -99.3(6) 2_655 .
B7 B8 B12 B9 -136.9(5) . .
B11 B8 B12 B9 -36.0(5) 2_655 .
B10 B8 B12 B11 0.2(6) 2_655 .
B7 B8 B12 B11 -37.4(5) . .
B9 B8 B12 B11 99.5(5) . .
B11 B8 B12 B11 63.5(6) 2_655 .
B10 B8 B12 B7 37.7(5) 2_655 .
B9 B8 B12 B7 136.9(5) . .
B11 B8 B12 B7 100.9(6) 2_655 .
